data_2229476
loop_
_publ_author_name
'Liu, Yingxia'

_publ_section_title
;
 Azido{4,4'-dibromo-2,2'-[ethane-1,2-diylbis(nitrilomethanylylidene)]diphenolato-\k^4^<i>O</i>,<i>N</i>,<i>N</i>',<i>O</i>'}manganese(III)
;
_journal_coeditor_code PK2299
_journal_issue 3
_journal_name_full 'Acta Crystallographica Section E'
_journal_page_first m322
_journal_paper_doi 10.1107/S1600536811004594
_journal_volume 67
_journal_year 2011
_chemical_formula_iupac '[Mn (C16 H12 Br2 N2 O2) (N3)]'
_chemical_formula_moiety 'C16 H12 Br2 Mn N5 O2'
_chemical_formula_sum 'C16 H12 Br2 Mn N5 O2'
_chemical_formula_weight 521.06
_chemical_name_systematic
;
Azido{4,4'-dibromo-2,2'-[ethane-1,2-
diylbis(nitrilomethanylylidene)]diphenolato-
\k^4^<i>O</i>,<i>N</i>,<i>N</i>',<i>O</i>'}manganese(III)
;
_space_group_IT_number 14
_symmetry_cell_setting monoclinic
_symmetry_space_group_name_Hall '-P 2yn'
_symmetry_space_group_name_H-M 'P 1 21/n 1'
_atom_sites_solution_hydrogens geom
_atom_sites_solution_primary direct
_atom_sites_solution_secondary difmap
_audit_creation_method SHELXL-97
_cell_angle_alpha 90.00
_cell_angle_beta 107.47(3)
_cell_angle_gamma 90.00
_cell_formula_units_Z 4
_cell_length_a 8.7068(17)
_cell_length_b 15.269(3)
_cell_length_c 13.684(3)
_cell_measurement_reflns_used 19417
_cell_measurement_temperature 153(2)
_cell_measurement_theta_max 27.485
_cell_measurement_theta_min 3.395
_cell_volume 1735.3(7)
_computing_cell_refinement 'SCALEPACK (Otwinowski & Minor, 1997)'
_computing_data_collection 'COLLECT (Nonius, 1998)'
_computing_data_reduction 'DENZO (Otwinowski & Minor, 1997) and maXus (Mackay <i>et al.</i>, 1998)'
_computing_molecular_graphics 'SHELXTL (Sheldrick, 2008)'
_computing_publication_material 'SHELXL97 (Sheldrick, 2008)'
_computing_structure_refinement 'SHELXL97 (Sheldrick, 2008)'
_computing_structure_solution 'SHELXS97 (Sheldrick, 2008)'
_diffrn_ambient_temperature 153(2)
_diffrn_measured_fraction_theta_full 0.996
_diffrn_measured_fraction_theta_max 0.996
_diffrn_measurement_device '95mm CCD camera on \k-goniostat'
_diffrn_measurement_device_type 'Nonius KappaCCD'
_diffrn_measurement_method \w
_diffrn_radiation_monochromator graphite
_diffrn_radiation_source 'fine-focus sealed tube'
_diffrn_radiation_type MoK\a
_diffrn_radiation_wavelength 0.71073
_diffrn_reflns_av_R_equivalents 0.0152
_diffrn_reflns_av_sigmaI/netI 0.0278
_diffrn_reflns_limit_h_max 11
_diffrn_reflns_limit_h_min -11
_diffrn_reflns_limit_k_max 19
_diffrn_reflns_limit_k_min -19
_diffrn_reflns_limit_l_max 17
_diffrn_reflns_limit_l_min -17
_diffrn_reflns_number 7747
_diffrn_reflns_theta_full 27.48
_diffrn_reflns_theta_max 27.48
_diffrn_reflns_theta_min 3.54
_diffrn_standards_number 0
_exptl_absorpt_coefficient_mu 5.388
_exptl_absorpt_correction_T_max 0.583
_exptl_absorpt_correction_T_min 0.352
_exptl_absorpt_correction_type multi-scan
_exptl_absorpt_process_details '(SORTAV; Blessing, 1995)'
_exptl_crystal_colour black
_exptl_crystal_density_diffrn 1.994
_exptl_crystal_density_method 'not measured'
_exptl_crystal_description block
_exptl_crystal_F_000 1016
_exptl_crystal_size_max 0.20
_exptl_crystal_size_mid 0.17
_exptl_crystal_size_min 0.10
_refine_diff_density_max 0.816
_refine_diff_density_min -0.901
_refine_ls_extinction_method none
_refine_ls_goodness_of_fit_ref 1.037
_refine_ls_hydrogen_treatment constr
_refine_ls_matrix_type full
_refine_ls_number_parameters 235
_refine_ls_number_reflns 3961
_refine_ls_number_restraints 0
_refine_ls_restrained_S_all 1.037
_refine_ls_R_factor_all 0.0451
_refine_ls_R_factor_gt 0.0299
_refine_ls_shift/su_max 0.001
_refine_ls_shift/su_mean 0.000
_refine_ls_structure_factor_coef Fsqd
_refine_ls_weighting_details 'calc w=1/[\s^2^(Fo^2^)+(0.0376P)^2^+0.8161P] where P=(Fo^2^+2Fc^2^)/3'
_refine_ls_weighting_scheme calc
_refine_ls_wR_factor_gt 0.0690
_refine_ls_wR_factor_ref 0.0739
_reflns_number_gt 3093
_reflns_number_total 3961
_reflns_threshold_expression I>2\s(I)
_cod_data_source_file pk2299.cif
_cod_data_source_block I
_cod_depositor_comments
;

2017-04-07
Z value and formula fixed to values more according to usual
chemical conventions.                 miguel
;
_cod_original_formula_sum 'C32 H24 Br4 Mn2 N10 O4'
_cod_original_formula_weight 1042.13
_cod_original_formula_moiety 'C32 H24 Br4 Mn2 N10 O4'
_cod_original_formula_units_Z 2
_cod_original_cell_volume 1735.4(6)
_cod_original_sg_symbol_H-M 'P 21/n'
_cod_database_code 2229476
_cod_database_fobs_code 2229476

loop_
_symmetry_equiv_pos_as_xyz
'x, y, z'
'-x+1/2, y+1/2, -z+1/2'
'-x, -y, -z'
'x-1/2, -y-1/2, z-1/2'

loop_
_atom_site_type_symbol
_atom_site_label
_atom_site_fract_x
_atom_site_fract_y
_atom_site_fract_z
_atom_site_U_iso_or_equiv
_atom_site_adp_type
_atom_site_calc_flag
_atom_site_refinement_flags
_atom_site_occupancy
_atom_site_disorder_assembly
_atom_site_disorder_group
Mn Mn1 0.85052(5) 0.50918(2) 0.38001(3) 0.02912(10) Uani d . 1 . .
Br Br1 1.11255(4) 0.95137(2) 0.37896(3) 0.05433(11) Uani d . 1 . .
Br Br2 0.43251(4) 0.106181(19) 0.44904(2) 0.04785(10) Uani d . 1 . .
C C1 0.9787(3) 0.67065(17) 0.46365(19) 0.0282(5) Uani d . 1 . .
C C2 0.9438(3) 0.74469(17) 0.5129(2) 0.0323(6) Uani d . 1 . .
H H2 0.8919 0.7381 0.5627 0.039 Uiso calc R 1 . .
C C3 0.9851(3) 0.82750(18) 0.4890(2) 0.0358(6) Uani d . 1 . .
H H3 0.9580 0.8764 0.5208 0.043 Uiso calc R 1 . .
C C4 1.0675(3) 0.83713(17) 0.4168(2) 0.0336(6) Uani d . 1 . .
C C5 1.1113(3) 0.76578(18) 0.3710(2) 0.0321(6) Uani d . 1 . .
H H5 1.1715 0.7732 0.3258 0.039 Uiso calc R 1 . .
C C6 1.0655(3) 0.68135(17) 0.39187(19) 0.0279(5) Uani d . 1 . .
C C7 1.1100(3) 0.60754(17) 0.33963(19) 0.0307(5) Uani d . 1 . .
H H7 1.1928 0.6147 0.3104 0.037 Uiso calc R 1 . .
C C8 1.0902(4) 0.45714(18) 0.2823(2) 0.0403(7) Uani d . 1 . .
H H8A 1.1603 0.4191 0.3333 0.048 Uiso calc R 1 . .
H H8B 1.1476 0.4763 0.2354 0.048 Uiso calc R 1 . .
C C9 0.9380(4) 0.4093(2) 0.2250(2) 0.0446(7) Uani d . 1 . .
H H9A 0.8813 0.4411 0.1634 0.054 Uiso calc R 1 . .
H H9B 0.9636 0.3512 0.2056 0.054 Uiso calc R 1 . .
C C10 0.7619(3) 0.33187(17) 0.30160(19) 0.0314(5) Uani d . 1 . .
H H10 0.7730 0.2845 0.2615 0.038 Uiso calc R 1 . .
C C11 0.6617(3) 0.32053(16) 0.36746(19) 0.0274(5) Uani d . 1 . .
C C12 0.6028(3) 0.23581(17) 0.37468(19) 0.0309(5) Uani d . 1 . .
H H12 0.6289 0.1898 0.3380 0.037 Uiso calc R 1 . .
C C13 0.5066(3) 0.22139(16) 0.4361(2) 0.0316(6) Uani d . 1 . .
C C14 0.4649(3) 0.28895(18) 0.4908(2) 0.0348(6) Uani d . 1 . .
H H14 0.3986 0.2780 0.5315 0.042 Uiso calc R 1 . .
C C15 0.5215(3) 0.37191(18) 0.4848(2) 0.0344(6) Uani d . 1 . .
H H15 0.4912 0.4173 0.5204 0.041 Uiso calc R 1 . .
C C16 0.6248(3) 0.38931(16) 0.4256(2) 0.0285(5) Uani d . 1 . .
N N1 1.0407(3) 0.53307(14) 0.33190(16) 0.0304(5) Uani d . 1 . .
N N2 0.8372(3) 0.40293(14) 0.29446(16) 0.0314(5) Uani d . 1 . .
N N3 0.7109(3) 0.60055(17) 0.2717(2) 0.0449(6) Uani d . 1 . .
N N4 0.5810(3) 0.62722(17) 0.26329(18) 0.0412(6) Uani d . 1 . .
N N5 0.4533(4) 0.6552(3) 0.2518(3) 0.0747(10) Uani d . 1 . .
O O1 0.9342(2) 0.59151(11) 0.48779(14) 0.0333(4) Uani d . 1 . .
O O2 0.6852(2) 0.46910(12) 0.42930(15) 0.0362(4) Uani d . 1 . .

loop_
_atom_site_aniso_label
_atom_site_aniso_U_11
_atom_site_aniso_U_22
_atom_site_aniso_U_33
_atom_site_aniso_U_12
_atom_site_aniso_U_13
_atom_site_aniso_U_23
Mn1 0.0366(2) 0.02311(19) 0.0337(2) -0.00517(16) 0.01976(18) -0.00327(16)
Br1 0.0655(2) 0.02778(16) 0.0791(3) -0.00838(14) 0.03595(19) 0.00547(15)
Br2 0.0672(2) 0.02952(16) 0.05173(19) -0.01626(14) 0.02536(16) -0.00135(13)
C1 0.0296(12) 0.0273(13) 0.0273(12) -0.0038(10) 0.0079(11) 0.0013(10)
C2 0.0329(13) 0.0305(13) 0.0362(14) -0.0032(11) 0.0147(12) -0.0028(11)
C3 0.0336(14) 0.0287(14) 0.0472(16) -0.0010(11) 0.0154(13) -0.0036(12)
C4 0.0332(14) 0.0243(12) 0.0417(15) -0.0062(11) 0.0090(12) 0.0028(11)
C5 0.0304(13) 0.0330(14) 0.0331(14) -0.0066(11) 0.0096(11) 0.0033(11)
C6 0.0284(12) 0.0273(13) 0.0285(13) -0.0026(10) 0.0092(11) 0.0025(10)
C7 0.0322(13) 0.0331(14) 0.0293(13) -0.0012(11) 0.0129(11) 0.0040(11)
C8 0.0549(18) 0.0305(14) 0.0490(17) 0.0016(13) 0.0359(15) -0.0012(12)
C9 0.070(2) 0.0367(16) 0.0416(16) -0.0095(14) 0.0383(16) -0.0092(13)
C10 0.0389(14) 0.0269(13) 0.0282(13) 0.0003(11) 0.0101(11) -0.0034(10)
C11 0.0288(12) 0.0250(13) 0.0282(13) -0.0032(10) 0.0080(11) -0.0008(10)
C12 0.0363(14) 0.0244(13) 0.0305(13) -0.0038(11) 0.0076(11) -0.0027(10)
C13 0.0355(14) 0.0239(13) 0.0327(13) -0.0065(10) 0.0061(12) 0.0009(10)
C14 0.0326(14) 0.0335(14) 0.0417(15) -0.0060(11) 0.0162(13) -0.0004(12)
C15 0.0349(14) 0.0295(14) 0.0438(16) -0.0020(11) 0.0194(13) -0.0047(12)
C16 0.0290(12) 0.0219(12) 0.0357(14) -0.0037(10) 0.0112(11) -0.0011(10)
N1 0.0386(12) 0.0272(11) 0.0309(11) -0.0008(9) 0.0189(10) 0.0017(9)
N2 0.0432(12) 0.0282(11) 0.0283(11) -0.0045(10) 0.0190(10) -0.0033(9)
N3 0.0442(15) 0.0419(15) 0.0490(15) -0.0026(12) 0.0146(12) 0.0109(12)
N4 0.0473(15) 0.0413(14) 0.0349(13) -0.0036(12) 0.0121(12) 0.0038(11)
N5 0.061(2) 0.105(3) 0.060(2) 0.028(2) 0.0223(17) 0.0147(19)
O1 0.0480(11) 0.0255(9) 0.0327(9) -0.0090(8) 0.0215(9) -0.0016(7)
O2 0.0427(11) 0.0239(9) 0.0514(12) -0.0061(8) 0.0283(10) -0.0083(8)

loop_
_atom_type_symbol
_atom_type_description
_atom_type_scat_dispersion_real
_atom_type_scat_dispersion_imag
_atom_type_scat_source
C C 0.0033 0.0016 'International Tables Vol C Tables 4.2.6.8 and 6.1.1.4'
H H 0.0000 0.0000 'International Tables Vol C Tables 4.2.6.8 and 6.1.1.4'
N N 0.0061 0.0033 'International Tables Vol C Tables 4.2.6.8 and 6.1.1.4'
O O 0.0106 0.0060 'International Tables Vol C Tables 4.2.6.8 and 6.1.1.4'
Mn Mn 0.3368 0.7283 'International Tables Vol C Tables 4.2.6.8 and 6.1.1.4'
Br Br -0.2901 2.4595 'International Tables Vol C Tables 4.2.6.8 and 6.1.1.4'

loop_
_geom_angle_atom_site_label_1
_geom_angle_atom_site_label_2
_geom_angle_atom_site_label_3
_geom_angle_site_symmetry_1
_geom_angle_site_symmetry_3
_geom_angle
_geom_angle_publ_flag
O2 Mn1 O1 . . 95.38(8) ?
O2 Mn1 N2 . . 91.73(8) ?
O1 Mn1 N2 . . 159.40(9) ?
O2 Mn1 N1 . . 171.04(9) ?
O1 Mn1 N1 . . 88.41(9) ?
N2 Mn1 N1 . . 82.06(9) ?
O2 Mn1 N3 . . 97.19(10) ?
O1 Mn1 N3 . . 96.43(10) ?
N2 Mn1 N3 . . 101.83(10) ?
N1 Mn1 N3 . . 90.43(9) ?
O1 C1 C2 . . 119.4(2) ?
O1 C1 C6 . . 121.9(2) ?
C2 C1 C6 . . 118.7(2) ?
C3 C2 C1 . . 121.2(2) ?
C3 C2 H2 . . 119.4 ?
C1 C2 H2 . . 119.4 ?
C2 C3 C4 . . 119.4(3) ?
C2 C3 H3 . . 120.3 ?
C4 C3 H3 . . 120.3 ?
C5 C4 C3 . . 121.0(2) ?
C5 C4 Br1 . . 119.94(19) ?
C3 C4 Br1 . . 119.0(2) ?
C4 C5 C6 . . 120.2(2) ?
C4 C5 H5 . . 119.9 ?
C6 C5 H5 . . 119.9 ?
C5 C6 C1 . . 119.3(2) ?
C5 C6 C7 . . 118.7(2) ?
C1 C6 C7 . . 122.0(2) ?
N1 C7 C6 . . 123.0(2) ?
N1 C7 H7 . . 118.5 ?
C6 C7 H7 . . 118.5 ?
N1 C8 C9 . . 106.7(2) ?
N1 C8 H8A . . 110.4 ?
C9 C8 H8A . . 110.4 ?
N1 C8 H8B . . 110.4 ?
C9 C8 H8B . . 110.4 ?
H8A C8 H8B . . 108.6 ?
N2 C9 C8 . . 107.2(2) ?
N2 C9 H9A . . 110.3 ?
C8 C9 H9A . . 110.3 ?
N2 C9 H9B . . 110.3 ?
C8 C9 H9B . . 110.3 ?
H9A C9 H9B . . 108.5 ?
N2 C10 C11 . . 124.5(2) ?
N2 C10 H10 . . 117.7 ?
C11 C10 H10 . . 117.7 ?
C12 C11 C16 . . 119.7(2) ?
C12 C11 C10 . . 117.2(2) ?
C16 C11 C10 . . 123.1(2) ?
C13 C12 C11 . . 119.6(2) ?
C13 C12 H12 . . 120.2 ?
C11 C12 H12 . . 120.2 ?
C12 C13 C14 . . 121.3(2) ?
C12 C13 Br2 . . 119.5(2) ?
C14 C13 Br2 . . 119.22(19) ?
C15 C14 C13 . . 119.9(2) ?
C15 C14 H14 . . 120.0 ?
C13 C14 H14 . . 120.0 ?
C14 C15 C16 . . 120.9(2) ?
C14 C15 H15 . . 119.6 ?
C16 C15 H15 . . 119.6 ?
O2 C16 C15 . . 117.9(2) ?
O2 C16 C11 . . 123.6(2) ?
C15 C16 C11 . . 118.5(2) ?
C7 N1 C8 . . 122.9(2) ?
C7 N1 Mn1 . . 123.72(18) ?
C8 N1 Mn1 . . 113.33(16) ?
C10 N2 C9 . . 121.2(2) ?
C10 N2 Mn1 . . 125.88(17) ?
C9 N2 Mn1 . . 112.66(17) ?
N4 N3 Mn1 . . 128.8(2) ?
N5 N4 N3 . . 177.5(3) ?
C1 O1 Mn1 . . 118.36(16) ?
C16 O2 Mn1 . . 128.97(16) ?

loop_
_geom_bond_atom_site_label_1
_geom_bond_atom_site_label_2
_geom_bond_site_symmetry_2
_geom_bond_distance
_geom_bond_publ_flag
Mn1 O2 . 1.8669(18) ?
Mn1 O1 . 1.9083(19) ?
Mn1 N2 . 1.984(2) ?
Mn1 N1 . 1.991(2) ?
Mn1 N3 . 2.130(3) ?
Br1 C4 . 1.894(3) ?
Br2 C13 . 1.900(2) ?
C1 O1 . 1.340(3) ?
C1 C2 . 1.396(4) ?
C1 C6 . 1.418(3) ?
C2 C3 . 1.381(4) ?
C2 H2 . 0.9300 ?
C3 C4 . 1.392(4) ?
C3 H3 . 0.9300 ?
C4 C5 . 1.367(4) ?
C5 C6 . 1.404(4) ?
C5 H5 . 0.9300 ?
C6 C7 . 1.448(4) ?
C7 N1 . 1.277(3) ?
C7 H7 . 0.9300 ?
C8 N1 . 1.472(3) ?
C8 C9 . 1.511(4) ?
C8 H8A . 0.9700 ?
C8 H8B . 0.9700 ?
C9 N2 . 1.478(3) ?
C9 H9A . 0.9700 ?
C9 H9B . 0.9700 ?
C10 N2 . 1.286(3) ?
C10 C11 . 1.441(3) ?
C10 H10 . 0.9300 ?
C11 C12 . 1.406(3) ?
C11 C16 . 1.411(3) ?
C12 C13 . 1.371(4) ?
C12 H12 . 0.9300 ?
C13 C14 . 1.385(4) ?
C14 C15 . 1.371(4) ?
C14 H14 . 0.9300 ?
C15 C16 . 1.405(4) ?
C15 H15 . 0.9300 ?
C16 O2 . 1.322(3) ?
N3 N4 . 1.175(3) ?
N4 N5 . 1.157(4) ?

loop_
_geom_torsion_atom_site_label_1
_geom_torsion_atom_site_label_2
_geom_torsion_atom_site_label_3
_geom_torsion_atom_site_label_4
_geom_torsion_site_symmetry_1
_geom_torsion_site_symmetry_2
_geom_torsion_site_symmetry_3
_geom_torsion_site_symmetry_4
_geom_torsion
_geom_torsion_publ_flag
O1 C1 C2 C3 . . . . -178.9(3) ?
C6 C1 C2 C3 . . . . 3.3(4) ?
C1 C2 C3 C4 . . . . -2.1(4) ?
C2 C3 C4 C5 . . . . -1.4(4) ?
C2 C3 C4 Br1 . . . . 176.4(2) ?
C3 C4 C5 C6 . . . . 3.6(4) ?
Br1 C4 C5 C6 . . . . -174.3(2) ?
C4 C5 C6 C1 . . . . -2.3(4) ?
C4 C5 C6 C7 . . . . 178.2(2) ?
O1 C1 C6 C5 . . . . -178.9(2) ?
C2 C1 C6 C5 . . . . -1.2(4) ?
O1 C1 C6 C7 . . . . 0.6(4) ?
C2 C1 C6 C7 . . . . 178.3(2) ?
C5 C6 C7 N1 . . . . -161.0(3) ?
C1 C6 C7 N1 . . . . 19.5(4) ?
N1 C8 C9 N2 . . . . -45.4(3) ?
N2 C10 C11 C12 . . . . -173.0(3) ?
N2 C10 C11 C16 . . . . 5.3(4) ?
C16 C11 C12 C13 . . . . 1.7(4) ?
C10 C11 C12 C13 . . . . -179.9(2) ?
C11 C12 C13 C14 . . . . 0.5(4) ?
C11 C12 C13 Br2 . . . . -178.1(2) ?
C12 C13 C14 C15 . . . . -0.7(4) ?
Br2 C13 C14 C15 . . . . 178.0(2) ?
C13 C14 C15 C16 . . . . -1.5(4) ?
C14 C15 C16 O2 . . . . -174.8(3) ?
C14 C15 C16 C11 . . . . 3.7(4) ?
C12 C11 C16 O2 . . . . 174.7(2) ?
C10 C11 C16 O2 . . . . -3.6(4) ?
C12 C11 C16 C15 . . . . -3.8(4) ?
C10 C11 C16 C15 . . . . 177.9(2) ?
C6 C7 N1 C8 . . . . -177.5(2) ?
C6 C7 N1 Mn1 . . . . 5.1(4) ?
C9 C8 N1 C7 . . . . -142.4(3) ?
C9 C8 N1 Mn1 . . . . 35.2(3) ?
O2 Mn1 N1 C7 . . . . -148.3(5) ?
O1 Mn1 N1 C7 . . . . -33.1(2) ?
N2 Mn1 N1 C7 . . . . 165.2(2) ?
N3 Mn1 N1 C7 . . . . 63.3(2) ?
O2 Mn1 N1 C8 . . . . 34.1(7) ?
O1 Mn1 N1 C8 . . . . 149.32(19) ?
N2 Mn1 N1 C8 . . . . -12.37(19) ?
N3 Mn1 N1 C8 . . . . -114.3(2) ?
C11 C10 N2 C9 . . . . 179.9(3) ?
C11 C10 N2 Mn1 . . . . 6.0(4) ?
C8 C9 N2 C10 . . . . -137.6(3) ?
C8 C9 N2 Mn1 . . . . 37.1(3) ?
O2 Mn1 N2 C10 . . . . -13.6(2) ?
O1 Mn1 N2 C10 . . . . 96.7(3) ?
N1 Mn1 N2 C10 . . . . 159.9(2) ?
N3 Mn1 N2 C10 . . . . -111.3(2) ?
O2 Mn1 N2 C9 . . . . 172.0(2) ?
O1 Mn1 N2 C9 . . . . -77.7(3) ?
N1 Mn1 N2 C9 . . . . -14.4(2) ?
N3 Mn1 N2 C9 . . . . 74.3(2) ?
O2 Mn1 N3 N4 . . . . 12.9(3) ?
O1 Mn1 N3 N4 . . . . -83.4(3) ?
N2 Mn1 N3 N4 . . . . 106.2(3) ?
N1 Mn1 N3 N4 . . . . -171.8(3) ?
Mn1 N3 N4 N5 . . . . -18E1(10) ?
C2 C1 O1 Mn1 . . . . 139.8(2) ?
C6 C1 O1 Mn1 . . . . -42.5(3) ?
O2 Mn1 O1 C1 . . . . -138.02(18) ?
N2 Mn1 O1 C1 . . . . 112.3(3) ?
N1 Mn1 O1 C1 . . . . 50.12(18) ?
N3 Mn1 O1 C1 . . . . -40.14(19) ?
C15 C16 O2 Mn1 . . . . 168.3(2) ?
C11 C16 O2 Mn1 . . . . -10.2(4) ?
O1 Mn1 O2 C16 . . . . -144.9(2) ?
N2 Mn1 O2 C16 . . . . 15.7(2) ?
N1 Mn1 O2 C16 . . . . -30.2(7) ?
N3 Mn1 O2 C16 . . . . 117.9(2) ?
